data_2233236
loop_
_publ_author_name
'Harper, James K.'
'Strobel, Gary'
'Arif, Atta M.'

_publ_section_title
;
 3-Carbamoylquinoxalin-1-ium chloride
;
_journal_coeditor_code LH5381
_journal_issue 1
_journal_name_full 'Acta Crystallographica Section E'
_journal_page_first o79
_journal_page_last o80
_journal_paper_doi 10.1107/S1600536811052457
_journal_volume 68
_journal_year 2012
_chemical_formula_iupac 'C9 H8 N3 O +, Cl -'
_chemical_formula_moiety 'C9 H8 N3 O +, Cl -'
_chemical_formula_sum 'C9 H8 Cl N3 O'
_chemical_formula_weight 209.63
_chemical_name_systematic
;
3-Carbamoylquinoxalin-1-ium chloride
;
_space_group_IT_number 14
_symmetry_cell_setting monoclinic
_symmetry_space_group_name_Hall '-P 2yn'
_symmetry_space_group_name_H-M 'P 1 21/n 1'
_atom_sites_solution_hydrogens geom
_atom_sites_solution_primary direct
_atom_sites_solution_secondary difmap
_audit_creation_method SHELXL-97
_cell_angle_alpha 90.00
_cell_angle_beta 99.993(3)
_cell_angle_gamma 90.00
_cell_formula_units_Z 4
_cell_length_a 5.6476(2)
_cell_length_b 15.1045(9)
_cell_length_c 11.2556(6)
_cell_measurement_reflns_used 1998
_cell_measurement_temperature 150.0(10)
_cell_measurement_theta_max 27.485
_cell_measurement_theta_min 1.018
_cell_volume 945.58(8)
_computing_cell_refinement 'DENZO-SMN (Otwinowski & Minor, 1997)'
_computing_data_collection 'COLLECT (Nonius, 1998)'
_computing_data_reduction 'DENZO-SMN (Otwinowski & Minor, 1997)'
_computing_molecular_graphics 'WinGX (Farrugia, 1999) and ORTEP-3 (Farrugia, 1997)'
_computing_publication_material 'SHELXL97 (Sheldrick, 2008)'
_computing_structure_refinement 'SHELXL97 (Sheldrick, 2008)'
_computing_structure_solution 'SIR97 (Altomare <i>et al.</i>, 1999)'
_diffrn_ambient_temperature 150.0(10)
_diffrn_measured_fraction_theta_full 0.990
_diffrn_measured_fraction_theta_max 0.990
_diffrn_measurement_device_type 'Nonius KappaCCD'
_diffrn_measurement_method '\f and \w scans'
_diffrn_radiation_monochromator graphite
_diffrn_radiation_source 'fine-focus sealed tube'
_diffrn_radiation_type MoK\a
_diffrn_radiation_wavelength 0.71073
_diffrn_reflns_av_R_equivalents 0.0178
_diffrn_reflns_av_sigmaI/netI 0.0337
_diffrn_reflns_limit_h_max 7
_diffrn_reflns_limit_h_min -7
_diffrn_reflns_limit_k_max 19
_diffrn_reflns_limit_k_min -18
_diffrn_reflns_limit_l_max 14
_diffrn_reflns_limit_l_min -14
_diffrn_reflns_number 3671
_diffrn_reflns_theta_full 27.47
_diffrn_reflns_theta_max 27.47
_diffrn_reflns_theta_min 3.90
_exptl_absorpt_coefficient_mu 0.371
_exptl_absorpt_correction_T_max 0.9709
_exptl_absorpt_correction_T_min 0.9129
_exptl_absorpt_correction_type multi-scan
_exptl_absorpt_process_details '(DENZO-SMN; Otwinowski & Minor, 1997)'
_exptl_crystal_colour 'pale yellow'
_exptl_crystal_density_diffrn 1.473
_exptl_crystal_density_method 'not measured'
_exptl_crystal_description plate
_exptl_crystal_F_000 432
_exptl_crystal_size_max 0.25
_exptl_crystal_size_mid 0.20
_exptl_crystal_size_min 0.08
_refine_diff_density_max 0.246
_refine_diff_density_min -0.235
_refine_ls_extinction_coef 0.012(4)
_refine_ls_extinction_expression Fc^*^=kFc[1+0.001xFc^2^\l^3^/sin(2\q)]^-1/4^
_refine_ls_extinction_method 'SHELXL97 (Sheldrick, 2008)'
_refine_ls_goodness_of_fit_ref 1.052
_refine_ls_hydrogen_treatment refall
_refine_ls_matrix_type full
_refine_ls_number_parameters 160
_refine_ls_number_reflns 2147
_refine_ls_number_restraints 0
_refine_ls_restrained_S_all 1.052
_refine_ls_R_factor_all 0.0453
_refine_ls_R_factor_gt 0.0337
_refine_ls_shift/su_max 0.000
_refine_ls_shift/su_mean 0.000
_refine_ls_structure_factor_coef Fsqd
_refine_ls_weighting_details 'calc w=1/[\s^2^(Fo^2^)+(0.0397P)^2^+0.2499P] where P=(Fo^2^+2Fc^2^)/3'
_refine_ls_weighting_scheme calc
_refine_ls_wR_factor_gt 0.0792
_refine_ls_wR_factor_ref 0.0849
_reflns_number_gt 1798
_reflns_number_total 2147
_reflns_threshold_expression I>2\s(I)
_cod_data_source_file lh5381.cif
_cod_data_source_block I
_cod_original_sg_symbol_H-M 'P 21/n'
_cod_database_code 2233236
_cod_database_fobs_code 2233236

loop_
_symmetry_equiv_pos_as_xyz
'x, y, z'
'-x+1/2, y+1/2, -z+1/2'
'-x, -y, -z'
'x-1/2, -y-1/2, z-1/2'

loop_
_atom_site_type_symbol
_atom_site_label
_atom_site_fract_x
_atom_site_fract_y
_atom_site_fract_z
_atom_site_U_iso_or_equiv
_atom_site_adp_type
_atom_site_calc_flag
_atom_site_occupancy
_atom_site_symmetry_multiplicity
Cl Cl1 0.08949(6) 0.30272(3) 0.19526(3) 0.03255(15) Uani d 1 1
O O1 0.76925(19) 0.43611(7) 0.55896(10) 0.0336(3) Uani d 1 1
N N1 0.4423(2) 0.39023(9) 0.42509(12) 0.0269(3) Uani d 1 1
N N2 0.6771(2) 0.23505(8) 0.39555(10) 0.0234(3) Uani d 1 1
N N3 1.1403(2) 0.21019(8) 0.51784(11) 0.0248(3) Uani d 1 1
C C1 0.6625(3) 0.38080(9) 0.48828(13) 0.0247(3) Uani d 1 1
C C2 0.7884(2) 0.29539(9) 0.46906(12) 0.0234(3) Uani d 1 1
C C3 1.0240(3) 0.28321(10) 0.53318(13) 0.0254(3) Uani d 1 1
C C4 1.0391(2) 0.14589(9) 0.43990(12) 0.0237(3) Uani d 1 1
C C5 1.1680(3) 0.06898(10) 0.42012(14) 0.0289(3) Uani d 1 1
C C6 1.0562(3) 0.00651(11) 0.34196(14) 0.0338(4) Uani d 1 1
C C7 0.8153(3) 0.01774(11) 0.28407(14) 0.0331(4) Uani d 1 1
C C8 0.6884(3) 0.09223(10) 0.30207(13) 0.0276(3) Uani d 1 1
C C9 0.7997(2) 0.15942(9) 0.37975(12) 0.0229(3) Uani d 1 1
H H1A 0.370(3) 0.4397(13) 0.4318(16) 0.036(5) Uiso d 1 1
H H1B 0.381(4) 0.3498(15) 0.3699(19) 0.051(6) Uiso d 1 1
H H3 1.102(3) 0.3227(12) 0.5857(17) 0.035(5) Uiso d 1 1
H H3N 1.290(3) 0.2011(11) 0.5682(17) 0.034(5) Uiso d 1 1
H H5 1.324(3) 0.0634(12) 0.4615(16) 0.035(5) Uiso d 1 1
H H6 1.139(3) -0.0467(12) 0.3273(15) 0.032(4) Uiso d 1 1
H H7 0.738(3) -0.0276(13) 0.2325(17) 0.041(5) Uiso d 1 1
H H8 0.523(3) 0.1023(10) 0.2602(15) 0.027(4) Uiso d 1 1

loop_
_atom_site_aniso_label
_atom_site_aniso_U_11
_atom_site_aniso_U_22
_atom_site_aniso_U_33
_atom_site_aniso_U_12
_atom_site_aniso_U_13
_atom_site_aniso_U_23
Cl1 0.0270(2) 0.0419(2) 0.0258(2) -0.00693(15) -0.00344(14) -0.00243(15)
O1 0.0323(6) 0.0264(5) 0.0365(6) 0.0033(4) -0.0097(5) -0.0054(5)
N1 0.0258(6) 0.0235(6) 0.0284(7) 0.0029(5) -0.0037(5) -0.0018(5)
N2 0.0240(6) 0.0249(6) 0.0205(6) -0.0011(5) 0.0015(5) 0.0019(5)
N3 0.0217(6) 0.0290(6) 0.0225(6) 0.0013(5) 0.0000(5) 0.0016(5)
C1 0.0263(7) 0.0231(7) 0.0228(7) -0.0001(6) -0.0011(5) 0.0023(6)
C2 0.0235(7) 0.0251(7) 0.0212(7) -0.0014(5) 0.0030(5) 0.0016(5)
C3 0.0244(7) 0.0268(7) 0.0232(7) -0.0009(6) -0.0007(6) -0.0007(6)
C4 0.0253(7) 0.0258(7) 0.0204(7) -0.0011(5) 0.0051(5) 0.0029(5)
C5 0.0286(8) 0.0315(8) 0.0274(8) 0.0053(6) 0.0075(6) 0.0033(6)
C6 0.0433(9) 0.0288(8) 0.0321(8) 0.0056(7) 0.0144(7) -0.0001(7)
C7 0.0428(9) 0.0303(8) 0.0279(8) -0.0050(7) 0.0102(7) -0.0071(7)
C8 0.0296(8) 0.0314(8) 0.0220(7) -0.0046(6) 0.0052(6) -0.0018(6)
C9 0.0257(7) 0.0246(7) 0.0189(7) -0.0008(6) 0.0050(5) 0.0022(5)

loop_
_atom_type_symbol
_atom_type_description
_atom_type_scat_dispersion_real
_atom_type_scat_dispersion_imag
_atom_type_scat_source
C C 0.0033 0.0016 'International Tables Vol C Tables 4.2.6.8 and 6.1.1.4'
H H 0.0000 0.0000 'International Tables Vol C Tables 4.2.6.8 and 6.1.1.4'
N N 0.0061 0.0033 'International Tables Vol C Tables 4.2.6.8 and 6.1.1.4'
O O 0.0106 0.0060 'International Tables Vol C Tables 4.2.6.8 and 6.1.1.4'
Cl Cl 0.1484 0.1585 'International Tables Vol C Tables 4.2.6.8 and 6.1.1.4'

loop_
_geom_angle_atom_site_label_1
_geom_angle_atom_site_label_2
_geom_angle_atom_site_label_3
_geom_angle
C1 N1 H1A 117.3(12)
C1 N1 H1B 120.9(13)
H1A N1 H1B 121.2(18)
C2 N2 C9 117.67(12)
C3 N3 C4 121.30(13)
C3 N3 H3N 117.5(10)
C4 N3 H3N 120.9(10)
O1 C1 N1 125.36(13)
O1 C1 C2 118.78(12)
N1 C1 C2 115.85(12)
N2 C2 C3 122.45(13)
N2 C2 C1 119.85(12)
C3 C2 C1 117.69(12)
N3 C3 C2 119.48(13)
N3 C3 H3 116.4(12)
C2 C3 H3 124.2(12)
N3 C4 C5 121.17(13)
N3 C4 C9 117.53(13)
C5 C4 C9 121.29(13)
C6 C5 C4 118.49(15)
C6 C5 H5 123.5(11)
C4 C5 H5 118.0(11)
C5 C6 C7 120.93(15)
C5 C6 H6 120.4(10)
C7 C6 H6 118.6(10)
C8 C7 C6 121.19(15)
C8 C7 H7 118.8(11)
C6 C7 H7 120.0(11)
C7 C8 C9 119.58(14)
C7 C8 H8 122.4(9)
C9 C8 H8 118.0(9)
N2 C9 C8 120.04(13)
N2 C9 C4 121.50(13)
C8 C9 C4 118.46(13)

loop_
_geom_bond_atom_site_label_1
_geom_bond_atom_site_label_2
_geom_bond_distance
O1 C1 1.2361(17)
N1 C1 1.3285(18)
N1 H1A 0.86(2)
N1 H1B 0.90(2)
N2 C2 1.3154(18)
N2 C9 1.3635(18)
N3 C3 1.3104(19)
N3 C4 1.3660(19)
N3 H3N 0.94(2)
C1 C2 1.5066(19)
C2 C3 1.411(2)
C3 H3 0.900(19)
C4 C5 1.409(2)
C4 C9 1.4178(19)
C5 C6 1.368(2)
C5 H5 0.928(17)
C6 C7 1.413(2)
C6 H6 0.957(18)
C7 C8 1.368(2)
C7 H7 0.95(2)
C8 C9 1.414(2)
C8 H8 0.980(16)

loop_
_geom_hbond_atom_site_label_D
_geom_hbond_atom_site_label_H
_geom_hbond_atom_site_label_A
_geom_hbond_site_symmetry_A
_geom_hbond_distance_DH
_geom_hbond_distance_HA
_geom_hbond_distance_DA
_geom_hbond_angle_DHA
N1 H1A O1 3_666 0.86(2) 2.04(2) 2.9008(17) 173.5(17)
N1 H1B Cl1 . 0.90(2) 2.44(2) 3.2590(13) 152.0(17)
N3 H3N Cl1 4_766 0.94(2) 2.02(2) 2.9501(13) 169.8(15)

loop_
_geom_torsion_atom_site_label_1
_geom_torsion_atom_site_label_2
_geom_torsion_atom_site_label_3
_geom_torsion_atom_site_label_4
_geom_torsion
C9 N2 C2 C3 -1.7(2)
C9 N2 C2 C1 179.05(12)
O1 C1 C2 N2 179.06(13)
N1 C1 C2 N2 -1.63(19)
O1 C1 C2 C3 -0.2(2)
N1 C1 C2 C3 179.12(13)
C4 N3 C3 C2 0.7(2)
N2 C2 C3 N3 1.5(2)
C1 C2 C3 N3 -179.26(12)
C3 N3 C4 C5 177.53(13)
C3 N3 C4 C9 -2.5(2)
N3 C4 C5 C6 179.33(13)
C9 C4 C5 C6 -0.6(2)
C4 C5 C6 C7 -1.3(2)
C5 C6 C7 C8 1.6(2)
C6 C7 C8 C9 0.1(2)
C2 N2 C9 C8 179.78(13)
C2 N2 C9 C4 -0.14(19)
C7 C8 C9 N2 178.09(13)
C7 C8 C9 C4 -2.0(2)
N3 C4 C9 N2 2.22(19)
C5 C4 C9 N2 -177.80(12)
N3 C4 C9 C8 -177.70(12)
C5 C4 C9 C8 2.3(2)

loop_
_cod_related_entry_id
_cod_related_entry_database
_cod_related_entry_code
1 ChemSpider 30657347
